data_4319157
loop_
_publ_author_name
'Sibaprasad Bhattacharyya'
'Indranil Chakraborty'
'Bimal Kumar Dirghangi'
'Animesh Chakravorty'

_publ_section_title
;
 Oxygen Atom Transfer from Nitrogenous ReVO Reagents to Diphosphines and
 Subsequent Transformations. Rhenium(III) Products and Reaction Models
;
_journal_name_full 'Inorganic Chemistry'
_journal_page_first 286
_journal_page_last 293
_journal_paper_doi 10.1021/ic0005893
_journal_volume 40
_journal_year 2001
_chemical_compound_source 'laboratoy synthesis'
_chemical_formula_sum 'C52 H48 Cl6 N4 O2 P2 Re2'
_chemical_formula_weight 1407.98
_chemical_name_systematic
; 
 ? 
;
_space_group_IT_number 15
_symmetry_cell_setting monoclinic
_symmetry_space_group_name_Hall '-C 2yc'
_symmetry_space_group_name_H-M 'C 1 2/c 1'
_atom_sites_solution_hydrogens geom
_atom_sites_solution_primary 'Patterson heavy atom method'
_atom_sites_solution_secondary difmap
_audit_creation_method SHELXL
_cell_angle_alpha 90.00
_cell_angle_beta 101.76(6)
_cell_angle_gamma 90.00
_cell_formula_units_Z 4
_cell_length_a 19.767(12)
_cell_length_b 12.868(6)
_cell_length_c 22.205(17)
_cell_measurement_reflns_used 30
_cell_measurement_temperature 293(2)
_cell_measurement_theta_max 14
_cell_measurement_theta_min 7
_cell_volume 5530(6)
_computing_cell_refinement 'Siemens P3/P4 V-4.27 PC'
_computing_data_collection 'Siemens P3/P4 V-4.27 PC'
_computing_data_reduction 'Siemens P3/P4 V-4.27 PC'
_computing_molecular_graphics 'Siemens SHELXTL V-5.03 PC'
_computing_publication_material 'Siemens SHELXTL V-5.03 PC'
_computing_structure_refinement 'SHELXL-93 (Sheldrick, 1993)'
_computing_structure_solution 'SHELXS-86 (Sheldrick, 1990)'
_diffrn_ambient_temperature 293(2)
_diffrn_measurement_device 'Siemens R3m/V'
_diffrn_measurement_method '\w scans'
_diffrn_radiation_monochromator graphite
_diffrn_radiation_source 'fine-focus sealed tube'
_diffrn_radiation_type MoK\a
_diffrn_radiation_wavelength 0.71073
_diffrn_reflns_av_R_equivalents 0.0386
_diffrn_reflns_av_sigmaI/netI 0.1333
_diffrn_reflns_limit_h_max 23
_diffrn_reflns_limit_h_min 0
_diffrn_reflns_limit_k_max 15
_diffrn_reflns_limit_k_min 0
_diffrn_reflns_limit_l_max 25
_diffrn_reflns_limit_l_min -26
_diffrn_reflns_number 5066
_diffrn_reflns_theta_max 25.05
_diffrn_reflns_theta_min 1.87
_diffrn_standards_decay_% 0
_diffrn_standards_interval_count 198
_diffrn_standards_number 2
_exptl_absorpt_coefficient_mu 4.764
_exptl_absorpt_correction_T_max 0.971
_exptl_absorpt_correction_T_min 0.339
_exptl_absorpt_correction_type semi-empirical
_exptl_crystal_colour orange
_exptl_crystal_density_diffrn 1.691
_exptl_crystal_description prismatic
_exptl_crystal_F_000 2744
_exptl_crystal_size_max 0.25
_exptl_crystal_size_mid 0.20
_exptl_crystal_size_min 0.15
_refine_diff_density_max 1.275
_refine_diff_density_min -0.954
_refine_diff_density_rms 0.194
_refine_ls_extinction_method none
_refine_ls_goodness_of_fit_all 1.032
_refine_ls_goodness_of_fit_obs 1.112
_refine_ls_matrix_type full
_refine_ls_number_parameters 308
_refine_ls_number_reflns 4848
_refine_ls_number_restraints 0
_refine_ls_restrained_S_all 1.032
_refine_ls_restrained_S_obs 1.112
_refine_ls_R_factor_all 0.1416
_refine_ls_R_factor_obs 0.0635
_refine_ls_shift/esd_max 0.000
_refine_ls_shift/esd_mean 0.000
_refine_ls_structure_factor_coef Fsqd
_refine_ls_weighting_details 'w=1/[\s^2^(Fo^2^)+(0.0507P)^2^+0.0000P] where P=(Fo^2^+2Fc^2^)/3'
_refine_ls_weighting_scheme calc
_refine_ls_wR_factor_all 0.1392
_refine_ls_wR_factor_obs 0.1112
_reflns_number_observed 2777
_reflns_number_total 4848
_reflns_observed_criterion >2sigma(I)
_cod_data_source_file ic0005893_3.cif
_cod_data_source_block 586re
_cod_depositor_comments
;
The following automatic conversions were performed:

'_refine_ls_weighting_scheme' value 'calc
w=1/[\s^2^(Fo^2^)+(0.0507P)^2^+0.0000P] where P=(Fo^2^+2Fc^2^)/3' was
changed to 'calc'. New tag '_refine_ls_weighting_details' was
created. The value of the new tag was set to
'w=1/[\s^2^(Fo^2^)+(0.0507P)^2^+0.0000P] where P=(Fo^2^+2Fc^2^)/3'.

Automatic conversion script
Id: cif_fix_values 3143 2015-03-26 13:38:13Z robertas 
;
_cod_original_cell_volume 5529.5(60)
_cod_database_code 4319157

loop_
_symmetry_equiv_pos_as_xyz
'x, y, z'
'-x, y, -z+1/2'
'x+1/2, y+1/2, z'
'-x+1/2, y+1/2, -z+1/2'
'-x, -y, -z'
'x, -y, z-1/2'
'-x+1/2, -y+1/2, -z'
'x+1/2, -y+1/2, z-1/2'

loop_
_atom_site_aniso_label
_atom_site_aniso_U_11
_atom_site_aniso_U_22
_atom_site_aniso_U_33
_atom_site_aniso_U_23
_atom_site_aniso_U_13
_atom_site_aniso_U_12
Re1 0.0398(3) 0.0370(3) 0.0351(3) -0.0077(3) 0.0096(2) 0.0057(4)
Cl1 0.069(3) 0.046(2) 0.057(2) -0.014(2) 0.021(2) -0.014(2)
Cl2 0.057(3) 0.074(3) 0.055(2) -0.007(2) -0.003(2) 0.026(2)
Cl3 0.061(3) 0.066(3) 0.040(2) 0.002(2) 0.004(2) 0.009(2)
N1 0.029(7) 0.057(9) 0.053(7) 0.001(6) 0.005(6) 0.007(6)
N2 0.048(7) 0.038(7) 0.035(5) -0.001(5) 0.013(5) -0.003(6)
O1 0.040(5) 0.042(7) 0.039(5) -0.006(4) 0.005(4) 0.004(5)
P1 0.033(2) 0.041(2) 0.026(2) -0.005(2) 0.0052(15) 0.004(2)
C1 0.058(10) 0.033(10) 0.051(8) -0.003(7) 0.022(8) 0.006(8)
C2 0.098(13) 0.041(9) 0.071(10) -0.022(9) 0.056(10) -0.009(11)
C3 0.091(15) 0.087(15) 0.057(11) -0.022(10) 0.030(10) -0.010(13)
C4 0.084(13) 0.113(17) 0.095(13) -0.016(13) 0.076(11) -0.045(14)
C5 0.085(13) 0.045(12) 0.108(14) -0.022(10) 0.049(12) -0.019(10)
C6 0.084(12) 0.048(11) 0.053(9) -0.024(7) 0.024(9) -0.024(9)
C7 0.061(11) 0.035(9) 0.060(10) -0.011(7) 0.030(9) 0.004(8)
C8 0.100(17) 0.132(21) 0.072(13) 0.017(13) 0.007(12) -0.048(16)
C9 0.163(25) 0.137(23) 0.079(15) 0.000(14) 0.017(16) -0.104(21)
C10 0.184(30) 0.089(20) 0.151(24) -0.044(17) 0.105(23) -0.079(21)
C11 0.082(17) 0.107(21) 0.241(32) 0.063(21) 0.095(21) -0.001(15)
C12 0.093(17) 0.104(19) 0.100(15) 0.022(13) 0.022(14) -0.004(14)
C13 0.210(30) 0.146(26) 0.242(29) -0.031(22) 0.181(26) -0.088(22)
C14 0.058(9) 0.037(9) 0.034(7) -0.002(7) 0.011(7) 0.005(9)
C15 0.068(11) 0.088(13) 0.043(8) 0.012(10) 0.016(8) -0.011(12)
C16 0.076(15) 0.162(23) 0.063(12) 0.027(14) 0.024(11) -0.035(16)
C17 0.145(22) 0.098(18) 0.049(10) 0.039(11) 0.011(13) -0.043(17)
C18 0.125(20) 0.073(17) 0.109(16) 0.038(13) 0.005(15) 0.006(15)
C19 0.101(15) 0.037(10) 0.077(12) 0.023(9) 0.031(11) -0.004(11)
C20 0.027(7) 0.048(9) 0.029(7) 0.003(6) 0.004(6) 0.005(7)
C21 0.034(9) 0.058(11) 0.069(10) -0.004(9) 0.001(8) 0.003(9)
C22 0.049(11) 0.087(15) 0.092(14) 0.023(12) 0.025(10) 0.022(11)
C23 0.036(11) 0.121(19) 0.101(15) 0.070(14) 0.014(11) 0.027(12)
C24 0.032(10) 0.164(23) 0.064(11) 0.000(13) -0.003(9) 0.005(13)
C25 0.041(10) 0.094(14) 0.050(9) -0.016(9) 0.018(8) -0.009(10)
C26 0.037(8) 0.034(8) 0.045(8) 0.002(6) 0.007(6) 0.020(7)

loop_
_atom_site_label
_atom_site_type_symbol
_atom_site_fract_x
_atom_site_fract_y
_atom_site_fract_z
_atom_site_U_iso_or_equiv
_atom_site_thermal_displace_type
_atom_site_occupancy
_atom_site_calc_flag
_atom_site_refinement_flags
_atom_site_disorder_group
Re1 Re 0.26457(3) 0.07928(5) 0.34401(2) 0.0370(2) Uani 1 d . .
Cl1 Cl 0.3129(2) 0.2473(3) 0.3648(2) 0.0562(10) Uani 1 d . .
Cl2 Cl 0.3465(2) 0.0146(3) 0.4293(2) 0.0641(12) Uani 1 d . .
Cl3 Cl 0.1794(2) 0.1453(3) 0.2631(2) 0.0567(11) Uani 1 d . .
N1 N 0.3222(6) 0.0421(10) 0.2810(5) 0.047(3) Uani 1 d . .
N2 N 0.2298(5) -0.0647(9) 0.3178(4) 0.040(3) Uani 1 d . .
O1 O 0.1965(4) 0.0999(7) 0.4024(3) 0.041(2) Uani 1 d . .
P1 P 0.1626(2) 0.1580(3) 0.44720(14) 0.0335(9) Uani 1 d . .
C1 C 0.3079(8) -0.0532(10) 0.2522(6) 0.046(4) Uani 1 d . .
C2 C 0.3403(9) -0.0841(13) 0.2055(6) 0.065(5) Uani 1 d . .
H2A H 0.3290(9) -0.1479(13) 0.1864(6) 0.078 Uiso 1 calc R .
C3 C 0.3861(10) -0.0260(16) 0.1879(7) 0.076(6) Uani 1 d . .
H3A H 0.4058(10) -0.0462(16) 0.1552(7) 0.091 Uiso 1 calc R .
C4 C 0.4050(9) 0.0645(17) 0.2177(8) 0.089(7) Uani 1 d . .
H4A H 0.4403(9) 0.1042(17) 0.2074(8) 0.107 Uiso 1 calc R .
C5 C 0.3716(9) 0.0985(13) 0.2638(8) 0.075(5) Uani 1 d . .
H5A H 0.3841(9) 0.1619(13) 0.2829(8) 0.090 Uiso 1 calc R .
C6 C 0.2565(9) -0.1083(12) 0.2741(6) 0.060(5) Uani 1 d . .
H6A H 0.2417(9) -0.1733(12) 0.2584(6) 0.072 Uiso 1 calc R .
C7 C 0.1791(9) -0.1200(11) 0.3440(7) 0.049(4) Uani 1 d . .
C8 C 0.1988(11) -0.1722(17) 0.3967(8) 0.103(8) Uani 1 d . .
H8A H 0.2451(11) -0.1760(17) 0.4161(8) 0.123 Uiso 1 calc R .
C9 C 0.1479(15) -0.2207(20) 0.4216(9) 0.127(11) Uani 1 d . .
H9A H 0.1608(15) -0.2509(20) 0.4603(9) 0.153 Uiso 1 calc R .
C10 C 0.0803(17) -0.2266(20) 0.3927(13) 0.131(11) Uani 1 d . .
C11 C 0.0652(12) -0.1711(19) 0.3429(13) 0.135(11) Uani 1 d . .
H11A H 0.0187(12) -0.1660(19) 0.3242(13) 0.162 Uiso 1 calc R .
C12 C 0.1121(12) -0.1187(16) 0.3151(9) 0.099(7) Uani 1 d . .
H12A H 0.0978(12) -0.0841(16) 0.2779(9) 0.118 Uiso 1 calc R .
C13 C 0.0283(13) -0.2895(20) 0.4217(12) 0.180(14) Uani 1 d . .
H13A H 0.0524(13) -0.3237(20) 0.4583(12) 0.270 Uiso 1 calc R .
H13B H 0.0059(13) -0.3405(20) 0.3929(12) 0.270 Uiso 1 calc R .
H13C H -0.0058(13) -0.2433(20) 0.4321(12) 0.270 Uiso 1 calc R .
C14 C 0.1481(7) 0.0683(12) 0.5055(5) 0.043(3) Uani 1 d . .
C15 C 0.0899(8) 0.0696(15) 0.5284(6) 0.065(5) Uani 1 d . .
H15A H 0.0547(8) 0.1169(15) 0.5141(6) 0.079 Uiso 1 calc R .
C16 C 0.0843(11) -0.0013(19) 0.5735(8) 0.099(8) Uani 1 d . .
H16A H 0.0423(11) -0.0085(19) 0.5859(8) 0.119 Uiso 1 calc R .
C17 C 0.1383(14) -0.0606(17) 0.6002(8) 0.098(8) Uani 1 d . .
H17A H 0.1353(14) -0.1025(17) 0.6337(8) 0.118 Uiso 1 calc R .
C18 C 0.1971(13) -0.0583(16) 0.5777(10) 0.105(7) Uani 1 d . .
H18A H 0.2337(13) -0.1014(16) 0.5949(10) 0.126 Uiso 1 calc R .
C19 C 0.2038(10) 0.0054(12) 0.5305(7) 0.070(5) Uani 1 d . .
H19A H 0.2444(10) 0.0069(12) 0.5154(7) 0.084 Uiso 1 calc R .
C20 C 0.0809(6) 0.2158(11) 0.4120(5) 0.035(3) Uani 1 d . .
C21 C 0.0534(7) 0.2966(12) 0.4396(7) 0.055(4) Uani 1 d . .
H21A H 0.0769(7) 0.3222(12) 0.4772(7) 0.066 Uiso 1 calc R .
C22 C -0.0103(9) 0.3410(15) 0.4107(9) 0.074(5) Uani 1 d . .
H22A H -0.0293(9) 0.3959(15) 0.4290(9) 0.089 Uiso 1 calc R .
C23 C -0.0432(9) 0.3022(18) 0.3561(9) 0.086(7) Uani 1 d . .
H23A H -0.0854(9) 0.3304(18) 0.3369(9) 0.103 Uiso 1 calc R .
C24 C -0.0158(9) 0.2224(19) 0.3285(8) 0.088(7) Uani 1 d . .
H24A H -0.0395(9) 0.1969(19) 0.2909(8) 0.106 Uiso 1 calc R .
C25 C 0.0476(8) 0.1786(14) 0.3562(6) 0.061(5) Uani 1 d . .
H25A H 0.0667(8) 0.1251(14) 0.3370(6) 0.073 Uiso 1 calc R .
C26 C 0.2143(6) 0.2654(10) 0.4820(5) 0.039(3) Uani 1 d . .
H26A H 0.2192(6) 0.3150(10) 0.4509(5) 0.047 Uiso 1 d R .
H26B H 0.1922(6) 0.2978(10) 0.5118(5) 0.047 Uiso 1 d R .

loop_
_atom_type_symbol
_atom_type_description
_atom_type_scat_dispersion_real
_atom_type_scat_dispersion_imag
_atom_type_scat_source
C C 0.0033 0.0016 'International Tables Vol C Tables 4.2.6.8 and 6.1.1.4'
H H 0.0000 0.0000 'International Tables Vol C Tables 4.2.6.8 and 6.1.1.4'
N N 0.0061 0.0033 'International Tables Vol C Tables 4.2.6.8 and 6.1.1.4'
O O 0.0106 0.0060 'International Tables Vol C Tables 4.2.6.8 and 6.1.1.4'
P P 0.1023 0.0942 'International Tables Vol C Tables 4.2.6.8 and 6.1.1.4'
Cl Cl 0.1484 0.1585 'International Tables Vol C Tables 4.2.6.8 and 6.1.1.4'
Re Re -1.0185 7.2310 'International Tables Vol C Tables 4.2.6.8 and 6.1.1.4'

loop_
_geom_angle_atom_site_label_1
_geom_angle_atom_site_label_2
_geom_angle_atom_site_label_3
_geom_angle
_geom_angle_site_symmetry_1
_geom_angle_site_symmetry_3
_geom_angle_publ_flag
N2 Re1 N1 78.0(5) . . y
N2 Re1 O1 94.1(4) . . y
N1 Re1 O1 171.6(4) . . y
N2 Re1 Cl3 87.9(3) . . y
N1 Re1 Cl3 88.5(3) . . y
O1 Re1 Cl3 88.7(2) . . y
N2 Re1 Cl1 173.0(3) . . y
N1 Re1 Cl1 95.1(4) . . y
O1 Re1 Cl1 92.8(3) . . y
Cl3 Re1 Cl1 90.94(15) . . y
N2 Re1 Cl2 92.6(3) . . y
N1 Re1 Cl2 94.6(3) . . y
O1 Re1 Cl2 88.3(2) . . y
Cl3 Re1 Cl2 176.93(14) . . y
Cl1 Re1 Cl2 89.0(2) . . y
C5 N1 C1 116.2(13) . . ?
C5 N1 Re1 128.0(11) . . ?
C1 N1 Re1 115.9(10) . . ?
C6 N2 C7 120.0(12) . . ?
C6 N2 Re1 116.0(9) . . ?
C7 N2 Re1 124.1(8) . . ?
P1 O1 Re1 155.7(6) . . y
O1 P1 C26 112.0(5) . . ?
O1 P1 C14 108.3(6) . . ?
C26 P1 C14 110.1(6) . . ?
O1 P1 C20 113.5(5) . . ?
C26 P1 C20 104.5(6) . . ?
C14 P1 C20 108.4(6) . . ?
C2 C1 N1 121.2(14) . . ?
C2 C1 C6 126.3(14) . . ?
N1 C1 C6 112.4(12) . . ?
C3 C2 C1 121.2(16) . . ?
C2 C3 C4 119.4(16) . . ?
C3 C4 C5 120.2(16) . . ?
N1 C5 C4 121.6(16) . . ?
N2 C6 C1 117.7(13) . . ?
C8 C7 C12 120.3(18) . . ?
C8 C7 N2 119.9(16) . . ?
C12 C7 N2 119.8(16) . . ?
C7 C8 C9 118.0(20) . . ?
C10 C9 C8 123.8(23) . . ?
C11 C10 C9 113.9(23) . . ?
C11 C10 C13 125.8(31) . . ?
C9 C10 C13 120.2(29) . . ?
C10 C11 C12 125.9(26) . . ?
C7 C12 C11 117.6(20) . . ?
C15 C14 C19 121.7(14) . . ?
C15 C14 P1 122.4(13) . . ?
C19 C14 P1 115.5(11) . . ?
C14 C15 C16 117.8(18) . . ?
C17 C16 C15 121.4(18) . . ?
C16 C17 C18 119.1(17) . . ?
C17 C18 C19 121.6(21) . . ?
C18 C19 C14 117.7(18) . . ?
C25 C20 C21 120.6(13) . . ?
C25 C20 P1 118.1(11) . . ?
C21 C20 P1 121.3(10) . . ?
C20 C21 C22 120.1(15) . . ?
C23 C22 C21 118.6(18) . . ?
C22 C23 C24 121.4(17) . . ?
C23 C24 C25 120.6(17) . . ?
C20 C25 C24 118.7(16) . . ?
C26 C26 P1 114.2(12) 7_556 . ?

loop_
_geom_bond_atom_site_label_1
_geom_bond_atom_site_label_2
_geom_bond_distance
_geom_bond_site_symmetry_2
_geom_bond_publ_flag
Re1 N2 2.020(11) . y
Re1 N1 2.032(11) . y
Re1 O1 2.068(8) . y
Re1 Cl3 2.357(4) . y
Re1 Cl1 2.370(4) . y
Re1 Cl2 2.378(4) . y
N1 C5 1.33(2) . ?
N1 C1 1.39(2) . ?
N2 C6 1.32(2) . y
N2 C7 1.44(2) . ?
O1 P1 1.506(8) . y
P1 C26 1.797(14) . ?
P1 C14 1.801(14) . ?
P1 C20 1.804(13) . ?
C1 C2 1.38(2) . ?
C1 C6 1.41(2) . ?
C2 C3 1.29(2) . ?
C3 C4 1.35(2) . ?
C4 C5 1.39(2) . ?
C7 C8 1.34(2) . ?
C7 C12 1.35(2) . ?
C8 C9 1.39(3) . ?
C9 C10 1.36(3) . ?
C10 C11 1.30(3) . ?
C10 C13 1.55(3) . ?
C11 C12 1.39(3) . ?
C14 C15 1.35(2) . ?
C14 C19 1.39(2) . ?
C15 C16 1.38(2) . ?
C16 C17 1.35(3) . ?
C17 C18 1.36(3) . ?
C18 C19 1.36(2) . ?
C20 C25 1.37(2) . ?
C20 C21 1.37(2) . ?
C21 C22 1.41(2) . ?
C22 C23 1.35(2) . ?
C23 C24 1.36(3) . ?
C24 C25 1.40(2) . ?
C26 C26 1.53(2) 7_556 ?
